data_4033260
loop_
_publ_author_name
'Chen, Anthony Y.'
'Lu, Qianqian'
'Fu, Yao'
'Sarpong, Richmond'
'Stoltz, Brian M.'
'Zhang, Haiming'

_publ_section_title
;
 Isocanthine Synthesis via Rh(III)-Catalyzed Intramolecular C&#x2500;H
 Functionalization.
;
_journal_name_full 'The Journal of organic chemistry'
_journal_paper_doi 10.1021/acs.joc.7b02731
_journal_year 2017
_chemical_formula_sum 'C22 H22 N2 O'
_chemical_formula_weight 330.41
_chemical_name_common G02951040
_chemical_name_systematic gene334
_space_group.centring_type primitive

_space_group_crystal_system triclinic
_space_group_IT_number 2
_space_group_name_Hall '-P 1'
_space_group_name_H-M_alt 'P -1'
_symmetry_space_group_name_Hall '-P 1'
_symmetry_space_group_name_H-M 'P -1'
_atom_sites_solution_hydrogens geom
_atom_sites_solution_primary iterative
_atom_sites_solution_secondary difmap
_audit_creation_method SHELXL-2014/6
_cell_angle_alpha 91.7530(10)
_cell_angle_beta 97.9670(10)
_cell_angle_gamma 98.9960(10)
_cell_formula_units_Z 2
_cell_length_a 7.9922(5)
_cell_length_b 8.6781(5)
_cell_length_c 12.2571(7)
_cell_measurement_reflns_used 7699
_cell_measurement_temperature 100(2)
_cell_measurement_theta_max 25.34
_cell_measurement_theta_min 2.38
_cell_volume 830.37(9)
_computing_cell_refinement 'Bruker SAINT'
_computing_data_collection 'Bruker APEX2'
_computing_data_reduction 'Bruker SAINT'
_computing_molecular_graphics ORTEP-32
_computing_publication_material WinGX
_computing_structure_refinement SHELXL-2014
_computing_structure_solution SHELXT
_diffrn_ambient_temperature 100(2)
_diffrn_detector_area_resol_mean 8.366
_diffrn_measured_fraction_theta_full 1.000
_diffrn_measured_fraction_theta_max 1.000
_diffrn_measurement_device_type 'Bruker APEX-I CCD'
_diffrn_measurement_method 'phi and omega scans'
_diffrn_radiation_type MoK\a
_diffrn_radiation_wavelength 0.71073
_diffrn_reflns_av_R_equivalents 0.0435
_diffrn_reflns_av_unetI/netI 0.0292
_diffrn_reflns_Laue_measured_fraction_full 1.000
_diffrn_reflns_Laue_measured_fraction_max 1.000
_diffrn_reflns_limit_h_max 9
_diffrn_reflns_limit_h_min -9
_diffrn_reflns_limit_k_max 10
_diffrn_reflns_limit_k_min -10
_diffrn_reflns_limit_l_max 14
_diffrn_reflns_limit_l_min -14
_diffrn_reflns_number 18904
_diffrn_reflns_point_group_measured_fraction_full 1.000
_diffrn_reflns_point_group_measured_fraction_max 1.000
_diffrn_reflns_theta_full 25.000
_diffrn_reflns_theta_max 25.352
_diffrn_reflns_theta_min 1.680
_diffrn_source 'fine focus sealed tube'
_exptl_absorpt_coefficient_mu 0.082
_exptl_absorpt_correction_T_max 0.928
_exptl_absorpt_correction_T_min 0.850
_exptl_absorpt_correction_type multi-scan
_exptl_absorpt_process_details SADABS
_exptl_crystal_colour colorless
_exptl_crystal_density_diffrn 1.322
_exptl_crystal_description plate
_exptl_crystal_F_000 352
_exptl_crystal_size_max 0.120
_exptl_crystal_size_mid 0.040
_exptl_crystal_size_min 0.040
_refine_diff_density_max 0.194
_refine_diff_density_min -0.314
_refine_diff_density_rms 0.049
_refine_ls_extinction_method none
_refine_ls_goodness_of_fit_ref 1.053
_refine_ls_hydrogen_treatment constr
_refine_ls_matrix_type full
_refine_ls_number_parameters 227
_refine_ls_number_reflns 3049
_refine_ls_number_restraints 0
_refine_ls_restrained_S_all 1.053
_refine_ls_R_factor_all 0.0542
_refine_ls_R_factor_gt 0.0399
_refine_ls_shift/su_max 0.000
_refine_ls_shift/su_mean 0.000
_refine_ls_structure_factor_coef Fsqd
_refine_ls_weighting_details 'w=1/[\s^2^(Fo^2^)+(0.0536P)^2^+0.2824P] where P=(Fo^2^+2Fc^2^)/3'
_refine_ls_weighting_scheme calc
_refine_ls_wR_factor_gt 0.0969
_refine_ls_wR_factor_ref 0.1094
_reflns_Friedel_coverage 0.000
_reflns_number_gt 2415
_reflns_number_total 3049
_reflns_threshold_expression 'I > 2\s(I)'
_cod_data_source_file jo7b02731_si_003.cif
_cod_data_source_block g2951040
_cod_database_code 4033260
_shelx_space_group_comment
; 
The symmetry employed for this shelxl refinement is uniquely defined 
by the following loop, which should always be used as a source of 
symmetry information in preference to the above space-group names. 
They are only intended as comments. 
;
_shelx_estimated_absorpt_t_min 0.990
_shelx_estimated_absorpt_t_max 0.997
_shelxl_version_number 2014/6

loop_
_space_group_symop_operation_xyz
'x, y, z'
'-x, -y, -z'

loop_
_atom_site_label
_atom_site_type_symbol
_atom_site_fract_x
_atom_site_fract_y
_atom_site_fract_z
_atom_site_U_iso_or_equiv
_atom_site_adp_type
_atom_site_occupancy
_atom_site_site_symmetry_order
_atom_site_calc_flag
_atom_site_refinement_flags_posn
_atom_site_refinement_flags_adp
C1 C 0.3849(2) 0.53394(17) 0.66042(12) 0.0177(3) Uani 1 1 d . .
H1 H 0.2652 0.5006 0.6412 0.021 Uiso 1 1 calc R U
C2 C 0.46894(19) 0.63738(16) 0.59349(12) 0.0161(3) Uani 1 1 d . .
C3 C 0.42810(19) 0.72171(16) 0.49485(12) 0.0162(3) Uani 1 1 d . .
C4 C 0.27892(19) 0.73216(17) 0.42440(12) 0.0166(3) Uani 1 1 d . .
H4 H 0.1729 0.6736 0.4364 0.020 Uiso 1 1 calc R U
C5 C 0.28582(19) 0.82930(17) 0.33586(12) 0.0167(3) Uani 1 1 d . .
C6 C 0.4433(2) 0.91646(17) 0.31953(12) 0.0187(3) Uani 1 1 d . .
H6 H 0.4460 0.9844 0.2603 0.022 Uiso 1 1 calc R U
C7 C 0.5939(2) 0.90633(17) 0.38690(12) 0.0179(3) Uani 1 1 d . .
H7 H 0.6997 0.9649 0.3744 0.022 Uiso 1 1 calc R U
C8 C 0.58548(19) 0.80719(17) 0.47393(12) 0.0165(3) Uani 1 1 d . .
C9 C 0.89973(19) 0.82994(18) 0.56342(13) 0.0196(3) Uani 1 1 d . .
H9A H 0.9282 0.9326 0.6049 0.024 Uiso 1 1 calc R U
H9B H 0.9362 0.8426 0.4898 0.024 Uiso 1 1 calc R U
C10 C 0.9929(2) 0.71074(18) 0.62523(12) 0.0202(4) Uani 1 1 d . .
H10A H 1.1167 0.7533 0.6406 0.024 Uiso 1 1 calc R U
H10B H 0.9791 0.6144 0.5772 0.024 Uiso 1 1 calc R U
C11 C 0.92791(19) 0.66840(18) 0.73466(12) 0.0199(3) Uani 1 1 d . .
H11A H 0.9826 0.5817 0.7661 0.024 Uiso 1 1 calc R U
H11B H 0.9592 0.7596 0.7881 0.024 Uiso 1 1 calc R U
C12 C 0.73595(19) 0.62010(17) 0.71531(12) 0.0167(3) Uani 1 1 d . .
C13 C 0.63712(19) 0.52239(17) 0.77817(12) 0.0170(3) Uani 1 1 d . .
C14 C 0.64654(19) 0.67592(17) 0.62422(12) 0.0163(3) Uani 1 1 d . .
C15 C 0.13316(19) 0.84032(17) 0.25829(12) 0.0179(3) Uani 1 1 d . .
C16 C 0.1018(2) 0.92264(19) 0.16789(13) 0.0237(4) Uani 1 1 d . .
H16 H 0.1829 0.9950 0.1378 0.028 Uiso 1 1 calc R U
C17 C -0.0757(2) 0.8805(2) 0.12613(14) 0.0262(4) Uani 1 1 d . .
H17 H -0.1353 0.9188 0.0628 0.031 Uiso 1 1 calc R U
C18 C -0.1427(2) 0.77602(19) 0.19374(13) 0.0240(4) Uani 1 1 d . .
H18 H -0.2593 0.7281 0.1857 0.029 Uiso 1 1 calc R U
C19 C 0.7206(2) 0.46528(18) 0.88393(12) 0.0198(4) Uani 1 1 d . .
H19A H 0.7616 0.5568 0.9364 0.024 Uiso 1 1 calc R U
H19B H 0.8226 0.4220 0.8679 0.024 Uiso 1 1 calc R U
C20 C 0.6116(2) 0.34245(17) 0.94148(12) 0.0188(3) Uani 1 1 d . .
H20A H 0.5059 0.3812 0.9552 0.023 Uiso 1 1 calc R U
H20B H 0.5779 0.2460 0.8930 0.023 Uiso 1 1 calc R U
C21 C 0.7091(2) 0.30512(18) 1.05039(12) 0.0217(4) Uani 1 1 d . .
H21A H 0.7439 0.4025 1.0977 0.026 Uiso 1 1 calc R U
H21B H 0.8146 0.2668 1.0358 0.026 Uiso 1 1 calc R U
C22 C 0.6071(2) 0.18381(19) 1.11280(13) 0.0258(4) Uani 1 1 d . .
H22A H 0.5017 0.2201 1.1270 0.039 Uiso 1 1 calc R U
H22B H 0.6758 0.1683 1.1831 0.039 Uiso 1 1 calc R U
H22C H 0.5782 0.0848 1.0686 0.039 Uiso 1 1 calc R U
N1 N 0.46524(16) 0.47947(14) 0.75051(10) 0.0177(3) Uani 1 1 d . .
N2 N 0.71652(16) 0.77528(14) 0.55148(10) 0.0173(3) Uani 1 1 d . .
O1 O -0.01700(13) 0.74905(12) 0.27609(9) 0.0216(3) Uani 1 1 d . .

loop_
_atom_site_aniso_label
_atom_site_aniso_U_11
_atom_site_aniso_U_22
_atom_site_aniso_U_33
_atom_site_aniso_U_23
_atom_site_aniso_U_13
_atom_site_aniso_U_12
C1 0.0170(8) 0.0185(8) 0.0181(8) 0.0017(6) 0.0032(6) 0.0031(6)
C2 0.0183(8) 0.0141(7) 0.0165(7) 0.0009(6) 0.0040(6) 0.0034(6)
C3 0.0194(8) 0.0148(7) 0.0154(7) 0.0005(6) 0.0046(6) 0.0038(6)
C4 0.0182(8) 0.0153(7) 0.0168(7) 0.0002(6) 0.0045(6) 0.0021(6)
C5 0.0205(8) 0.0156(7) 0.0145(7) -0.0006(6) 0.0027(6) 0.0042(6)
C6 0.0239(9) 0.0156(8) 0.0174(8) 0.0027(6) 0.0052(7) 0.0033(6)
C7 0.0194(8) 0.0161(8) 0.0185(8) 0.0026(6) 0.0054(6) 0.0010(6)
C8 0.0192(8) 0.0148(7) 0.0160(7) -0.0002(6) 0.0027(6) 0.0041(6)
C9 0.0169(8) 0.0195(8) 0.0223(8) 0.0019(6) 0.0052(6) -0.0001(6)
C10 0.0168(8) 0.0203(8) 0.0236(8) 0.0025(6) 0.0045(7) 0.0013(6)
C11 0.0187(8) 0.0201(8) 0.0207(8) 0.0045(6) 0.0022(6) 0.0022(6)
C12 0.0185(8) 0.0148(7) 0.0169(8) -0.0001(6) 0.0022(6) 0.0041(6)
C13 0.0194(8) 0.0156(7) 0.0167(7) -0.0005(6) 0.0036(6) 0.0042(6)
C14 0.0176(8) 0.0153(7) 0.0163(7) 0.0006(6) 0.0038(6) 0.0025(6)
C15 0.0198(8) 0.0164(8) 0.0182(8) -0.0001(6) 0.0058(6) 0.0022(6)
C16 0.0227(9) 0.0263(9) 0.0227(8) 0.0080(7) 0.0044(7) 0.0032(7)
C17 0.0247(9) 0.0316(9) 0.0222(8) 0.0071(7) -0.0006(7) 0.0069(7)
C18 0.0202(9) 0.0294(9) 0.0208(8) 0.0028(7) -0.0018(7) 0.0035(7)
C19 0.0198(8) 0.0216(8) 0.0180(8) 0.0024(6) 0.0020(6) 0.0032(7)
C20 0.0205(8) 0.0180(8) 0.0178(8) 0.0006(6) 0.0024(6) 0.0029(6)
C21 0.0218(9) 0.0244(9) 0.0184(8) 0.0027(6) 0.0021(7) 0.0027(7)
C22 0.0316(9) 0.0235(9) 0.0207(8) 0.0040(7) 0.0015(7) 0.0012(7)
N1 0.0182(7) 0.0179(7) 0.0176(7) 0.0030(5) 0.0032(5) 0.0035(5)
N2 0.0168(7) 0.0179(6) 0.0175(7) 0.0045(5) 0.0041(5) 0.0017(5)
O1 0.0187(6) 0.0241(6) 0.0207(6) 0.0049(4) 0.0006(5) 0.0013(5)

loop_
_atom_type_symbol
_atom_type_description
_atom_type_scat_dispersion_real
_atom_type_scat_dispersion_imag
_atom_type_scat_source
C C 0.0033 0.0016 'International Tables Vol C Tables 4.2.6.8 and 6.1.1.4'
H H 0.0000 0.0000 'International Tables Vol C Tables 4.2.6.8 and 6.1.1.4'
N N 0.0061 0.0033 'International Tables Vol C Tables 4.2.6.8 and 6.1.1.4'
O O 0.0106 0.0060 'International Tables Vol C Tables 4.2.6.8 and 6.1.1.4'

loop_
_geom_angle_atom_site_label_1
_geom_angle_atom_site_label_2
_geom_angle_atom_site_label_3
_geom_angle
N1 C1 C2 122.95(14)
N1 C1 H1 118.5
C2 C1 H1 118.5
C1 C2 C14 115.31(13)
C1 C2 C3 138.76(14)
C14 C2 C3 105.93(13)
C4 C3 C8 119.27(13)
C4 C3 C2 134.75(14)
C8 C3 C2 105.99(13)
C3 C4 C5 119.57(14)
C3 C4 H4 120.2
C5 C4 H4 120.2
C4 C5 C6 119.70(14)
C4 C5 C15 121.30(14)
C6 C5 C15 118.99(13)
C7 C6 C5 122.01(14)
C7 C6 H6 119.0
C5 C6 H6 119.0
C6 C7 C8 117.65(14)
C6 C7 H7 121.2
C8 C7 H7 121.2
N2 C8 C7 128.88(14)
N2 C8 C3 109.37(13)
C7 C8 C3 121.75(14)
N2 C9 C10 108.87(12)
N2 C9 H9A 109.9
C10 C9 H9A 109.9
N2 C9 H9B 109.9
C10 C9 H9B 109.9
H9A C9 H9B 108.3
C9 C10 C11 113.45(12)
C9 C10 H10A 108.9
C11 C10 H10A 108.9
C9 C10 H10B 108.9
C11 C10 H10B 108.9
H10A C10 H10B 107.7
C12 C11 C10 109.98(12)
C12 C11 H11A 109.7
C10 C11 H11A 109.7
C12 C11 H11B 109.7
C10 C11 H11B 109.7
H11A C11 H11B 108.2
C14 C12 C13 115.48(14)
C14 C12 C11 117.26(13)
C13 C12 C11 127.25(14)
N1 C13 C12 122.71(14)
N1 C13 C19 117.68(13)
C12 C13 C19 119.57(14)
N2 C14 C12 125.71(14)
N2 C14 C2 110.41(13)
C12 C14 C2 123.88(14)
C16 C15 O1 109.18(14)
C16 C15 C5 134.10(15)
O1 C15 C5 116.71(13)
C15 C16 C17 107.14(15)
C15 C16 H16 126.4
C17 C16 H16 126.4
C18 C17 C16 106.79(15)
C18 C17 H17 126.6
C16 C17 H17 126.6
C17 C18 O1 109.83(14)
C17 C18 H18 125.1
O1 C18 H18 125.1
C13 C19 C20 117.20(13)
C13 C19 H19A 108.0
C20 C19 H19A 108.0
C13 C19 H19B 108.0
C20 C19 H19B 108.0
H19A C19 H19B 107.2
C21 C20 C19 110.99(13)
C21 C20 H20A 109.4
C19 C20 H20A 109.4
C21 C20 H20B 109.4
C19 C20 H20B 109.4
H20A C20 H20B 108.0
C20 C21 C22 113.81(13)
C20 C21 H21A 108.8
C22 C21 H21A 108.8
C20 C21 H21B 108.8
C22 C21 H21B 108.8
H21A C21 H21B 107.7
C21 C22 H22A 109.5
C21 C22 H22B 109.5
H22A C22 H22B 109.5
C21 C22 H22C 109.5
H22A C22 H22C 109.5
H22B C22 H22C 109.5
C1 N1 C13 119.60(13)
C14 N2 C8 108.26(12)
C14 N2 C9 121.33(12)
C8 N2 C9 130.41(13)
C18 O1 C15 107.05(12)

loop_
_geom_bond_atom_site_label_1
_geom_bond_atom_site_label_2
_geom_bond_distance
C1 N1 1.3361(19)
C1 C2 1.392(2)
C1 H1 0.9500
C2 C14 1.401(2)
C2 C3 1.457(2)
C3 C4 1.389(2)
C3 C8 1.417(2)
C4 C5 1.396(2)
C4 H4 0.9500
C5 C6 1.406(2)
C5 C15 1.457(2)
C6 C7 1.378(2)
C6 H6 0.9500
C7 C8 1.393(2)
C7 H7 0.9500
C8 N2 1.3812(19)
C9 N2 1.4524(19)
C9 C10 1.527(2)
C9 H9A 0.9900
C9 H9B 0.9900
C10 C11 1.539(2)
C10 H10A 0.9900
C10 H10B 0.9900
C11 C12 1.509(2)
C11 H11A 0.9900
C11 H11B 0.9900
C12 C14 1.383(2)
C12 C13 1.391(2)
C13 N1 1.358(2)
C13 C19 1.508(2)
C14 N2 1.3733(19)
C15 C16 1.352(2)
C15 O1 1.3789(18)
C16 C17 1.426(2)
C16 H16 0.9500
C17 C18 1.346(2)
C17 H17 0.9500
C18 O1 1.3745(19)
C18 H18 0.9500
C19 C20 1.523(2)
C19 H19A 0.9900
C19 H19B 0.9900
C20 C21 1.520(2)
C20 H20A 0.9900
C20 H20B 0.9900
C21 C22 1.520(2)
C21 H21A 0.9900
C21 H21B 0.9900
C22 H22A 0.9800
C22 H22B 0.9800
C22 H22C 0.9800
